data_4121490
loop_
_publ_author_name
'Shen, Jingmei'
'Yap, Glenn P. A.'
'Theopold, Klaus H.'

_publ_section_title
;
 Chromium mediated reductive coupling of isonitrile forms unusual
 heterocycles.
;
_journal_issue 9
_journal_name_full 'Journal of the American Chemical Society'
_journal_page_first 3382
_journal_page_last 3384
_journal_paper_doi 10.1021/ja501291p
_journal_volume 136
_journal_year 2014
_chemical_formula_sum 'C96 H143 Cr2 N10 O0.5'
_chemical_formula_weight 1549.20
_chemical_name_systematic
; 
 ? 
;
_space_group_crystal_system orthorhombic
_space_group_IT_number 60
_space_group_name_Hall '-P 2n 2ab'
_space_group_name_H-M_alt 'P b c n'
_symmetry_space_group_name_Hall '-P 2n 2ab'
_symmetry_space_group_name_H-M 'P b c n'
_atom_sites_solution_hydrogens geom
_audit_creation_method SHELXL-2013
_cell_angle_alpha 90
_cell_angle_beta 90
_cell_angle_gamma 90
_cell_formula_units_Z 8
_cell_length_a 21.584(8)
_cell_length_b 25.618(9)
_cell_length_c 32.868(11)
_cell_measurement_reflns_used 950
_cell_measurement_temperature 200(2)
_cell_measurement_theta_max 23.09
_cell_measurement_theta_min 2.23
_cell_volume 18174(11)
_computing_cell_refinement 'Bruker SMART'
_computing_data_collection 'Bruker SMART'
_computing_data_reduction 'Bruker SAINT'
_computing_molecular_graphics 'Bruker SHELXTL'
_computing_publication_material 'Bruker SHELXTL'
_computing_structure_refinement 'SHELXL-2013 (Sheldrick, 2013)'
_computing_structure_solution 'Bruker SHELXTL'
_diffrn_ambient_temperature 200(2)
_diffrn_detector_area_resol_mean 8.33
_diffrn_measured_fraction_theta_full 1.000
_diffrn_measured_fraction_theta_max 0.999
_diffrn_measurement_device_type 'Bruker AXS APEX diffractometer'
_diffrn_measurement_method '\f and \w scans'
_diffrn_radiation_type MoK\a
_diffrn_radiation_wavelength 0.71073
_diffrn_reflns_av_R_equivalents 0.0772
_diffrn_reflns_av_unetI/netI 0.0755
_diffrn_reflns_Laue_measured_fraction_full 1.000
_diffrn_reflns_Laue_measured_fraction_max 0.999
_diffrn_reflns_limit_h_max 22
_diffrn_reflns_limit_h_min -28
_diffrn_reflns_limit_k_max 33
_diffrn_reflns_limit_k_min -33
_diffrn_reflns_limit_l_max 30
_diffrn_reflns_limit_l_min -42
_diffrn_reflns_number 77870
_diffrn_reflns_point_group_measured_fraction_full 1.000
_diffrn_reflns_point_group_measured_fraction_max 0.999
_diffrn_reflns_theta_full 25.000
_diffrn_reflns_theta_max 27.509
_diffrn_reflns_theta_min 1.380
_exptl_absorpt_coefficient_mu 0.289
_exptl_absorpt_correction_T_max 0.7456
_exptl_absorpt_correction_T_min 0.6968
_exptl_absorpt_correction_type multi-scan
_exptl_absorpt_process_details 'APEX2 (Bruker, 2007)'
_exptl_crystal_colour brown
_exptl_crystal_density_diffrn 1.132
_exptl_crystal_description block
_exptl_crystal_F_000 6728
_exptl_crystal_size_max 0.298
_exptl_crystal_size_mid 0.188
_exptl_crystal_size_min 0.186
_refine_diff_density_max 0.695
_refine_diff_density_min -0.410
_refine_diff_density_rms 0.062
_refine_ls_extinction_method none
_refine_ls_goodness_of_fit_ref 1.039
_refine_ls_hydrogen_treatment constr
_refine_ls_matrix_type full
_refine_ls_number_parameters 992
_refine_ls_number_reflns 20864
_refine_ls_number_restraints 348
_refine_ls_restrained_S_all 1.050
_refine_ls_R_factor_all 0.1098
_refine_ls_R_factor_gt 0.0648
_refine_ls_shift/su_max 0.001
_refine_ls_shift/su_mean 0.000
_refine_ls_structure_factor_coef Fsqd
_refine_ls_weighting_details 'w=1/[\s^2^(Fo^2^)+(0.0647P)^2^+8.9162P] where P=(Fo^2^+2Fc^2^)/3'
_refine_ls_weighting_scheme calc
_refine_ls_wR_factor_gt 0.1438
_refine_ls_wR_factor_ref 0.1731
_reflns_Friedel_coverage 0.000
_reflns_number_gt 13489
_reflns_number_total 20864
_reflns_threshold_expression 'I > 2\s(I)'
_cod_data_source_file ja501291p_si_001.cif
_cod_data_source_block kla0051
_cod_original_cell_volume 18175(11)
_cod_original_formula_sum 'C96 H143 Cr2 N10 O0.50'
_cod_database_code 4121490
_shelx_space_group_comment
; 
The symmetry employed for this shelxl refinement is uniquely defined 
by the following loop, which should always be used as a source of 
symmetry information in preference to the above space-group names. 
They are only intended as comments. 
;
_shelx_estimated_absorpt_t_min 0.919
_shelx_estimated_absorpt_t_max 0.948
_shelxl_version_number 2013-4

loop_
_space_group_symop_operation_xyz
'x, y, z'
'-x+1/2, -y+1/2, z+1/2'
'-x, y, -z+1/2'
'x+1/2, -y+1/2, -z'
'-x, -y, -z'
'x-1/2, y-1/2, -z-1/2'
'x, -y, z-1/2'
'-x-1/2, y-1/2, z'

loop_
_atom_site_label
_atom_site_type_symbol
_atom_site_fract_x
_atom_site_fract_y
_atom_site_fract_z
_atom_site_U_iso_or_equiv
_atom_site_adp_type
_atom_site_occupancy
_atom_site_site_symmetry_order
_atom_site_calc_flag
_atom_site_refinement_flags_posn
_atom_site_refinement_flags_adp
_atom_site_refinement_flags_occupancy
_atom_site_disorder_assembly
_atom_site_disorder_group
Cr1 Cr 0.21562(2) 0.36895(2) 1.06552(2) 0.02192(10) Uani 1 1 d D . . . .
Cr2 Cr 0.25952(2) 0.39928(2) 0.85788(2) 0.02482(11) Uani 1 1 d D . . . .
C53 C 0.19940(15) 0.44790(11) 1.08199(9) 0.0359(7) Uani 1 1 d D U . . .
N5 N 0.18537(15) 0.48904(10) 1.09227(9) 0.0523(8) Uani 1 1 d . U . . .
C54 C 0.2071(3) 0.55350(17) 1.14484(13) 0.1034(19) Uani 1 1 d . U . . .
H54A H 0.1898 0.5845 1.1588 0.124 Uiso 1 1 calc R U . . .
H54B H 0.2062 0.5239 1.1642 0.124 Uiso 1 1 calc R U . . .
C55 C 0.2730(3) 0.56442(19) 1.13310(15) 0.1058(19) Uani 1 1 d . U . . .
H55A H 0.2964 0.5756 1.1575 0.127 Uiso 1 1 calc R U . . .
H55B H 0.2922 0.5320 1.1228 0.127 Uiso 1 1 calc R U . . .
C56 C 0.2774(3) 0.60573(18) 1.10130(15) 0.0939(17) Uani 1 1 d . U . . .
H56A H 0.3212 0.6101 1.0930 0.113 Uiso 1 1 calc R U . . .
H56B H 0.2626 0.6393 1.1126 0.113 Uiso 1 1 calc R U . . .
C57 C 0.2392(2) 0.59153(16) 1.06492(12) 0.0690(12) Uani 1 1 d . U . . .
H57A H 0.2410 0.6206 1.0451 0.083 Uiso 1 1 calc R U . . .
H57B H 0.2578 0.5605 1.0518 0.083 Uiso 1 1 calc R U . . .
C58 C 0.1733(2) 0.58021(16) 1.07422(14) 0.0776(13) Uani 1 1 d . U . . .
H58A H 0.1527 0.5670 1.0494 0.093 Uiso 1 1 calc R U . . .
H58B H 0.1524 0.6129 1.0824 0.093 Uiso 1 1 calc R U . . .
C59 C 0.1664(3) 0.54027(15) 1.10793(14) 0.0818(14) Uani 1 1 d . U . . .
H59A H 0.1221 0.5387 1.1166 0.098 Uiso 1 1 calc R U . . .
C88 C 0.2704(9) 0.3186(3) 0.8541(7) 0.035(2) Uani 0.450(4) 1 d D U P A 1
N8 N 0.2773(4) 0.2739(3) 0.8555(3) 0.0498(12) Uani 0.450(4) 1 d D U P A 1
C89 C 0.2149(3) 0.1921(4) 0.8019(2) 0.102(2) Uani 0.450(4) 1 d G U P A 1
H89A H 0.2051 0.2290 0.7954 0.122 Uiso 0.450(4) 1 calc R U P A 1
H89B H 0.1794 0.1704 0.7932 0.122 Uiso 0.450(4) 1 calc R U P A 1
C90 C 0.2726(4) 0.1756(3) 0.77845(17) 0.095(2) Uani 0.450(4) 1 d G U P A 1
H90A H 0.2662 0.1821 0.7491 0.114 Uiso 0.450(4) 1 calc R U P A 1
H90B H 0.2794 0.1377 0.7822 0.114 Uiso 0.450(4) 1 calc R U P A 1
C91 C 0.3297(3) 0.2053(3) 0.7929(2) 0.088(2) Uani 0.450(4) 1 d G U P A 1
H91A H 0.3251 0.2427 0.7860 0.105 Uiso 0.450(4) 1 calc R U P A 1
H91B H 0.3667 0.1918 0.7785 0.105 Uiso 0.450(4) 1 calc R U P A 1
C92 C 0.3389(3) 0.1996(3) 0.8386(2) 0.0831(18) Uani 0.450(4) 1 d G U P A 1
H92A H 0.3487 0.1627 0.8451 0.100 Uiso 0.450(4) 1 calc R U P A 1
H92B H 0.3745 0.2213 0.8473 0.100 Uiso 0.450(4) 1 calc R U P A 1
C93 C 0.2812(4) 0.2161(3) 0.86202(16) 0.0692(16) Uani 0.450(4) 1 d G U P A 1
H93A H 0.2878 0.2091 0.8916 0.083 Uiso 0.450(4) 1 calc R U P A 1
C94 C 0.2241(3) 0.1864(3) 0.8476(2) 0.0865(19) Uani 0.450(4) 1 d DG U P A 1
H94A H 0.2288 0.1490 0.8545 0.104 Uiso 0.450(4) 1 calc R U P A 1
H94B H 0.1871 0.1998 0.8620 0.104 Uiso 0.450(4) 1 calc R U P A 1
C88' C 0.2549(7) 0.3166(3) 0.8466(5) 0.035(2) Uani 0.550(4) 1 d D U P A 2
N8' N 0.2477(3) 0.2729(2) 0.8432(2) 0.0498(12) Uani 0.550(4) 1 d D U P A 2
C89' C 0.3451(3) 0.1760(3) 0.80205(18) 0.102(2) Uani 0.550(4) 1 d G U P A 2
H89C H 0.3873 0.1820 0.7912 0.122 Uiso 0.550(4) 1 calc R U P A 2
H89D H 0.3368 0.1380 0.8011 0.122 Uiso 0.550(4) 1 calc R U P A 2
C90' C 0.2981(3) 0.2044(3) 0.77549(13) 0.095(2) Uani 0.550(4) 1 d G U P A 2
H90C H 0.2991 0.1896 0.7477 0.114 Uiso 0.550(4) 1 calc R U P A 2
H90D H 0.3096 0.2418 0.7736 0.114 Uiso 0.550(4) 1 calc R U P A 2
C91' C 0.2328(3) 0.1996(3) 0.79271(16) 0.088(2) Uani 0.550(4) 1 d G U P A 2
H91C H 0.2040 0.2206 0.7759 0.105 Uiso 0.550(4) 1 calc R U P A 2
H91D H 0.2194 0.1627 0.7914 0.105 Uiso 0.550(4) 1 calc R U P A 2
C92' C 0.2299(3) 0.2184(2) 0.83665(17) 0.0831(18) Uani 0.550(4) 1 d G U P A 2
H92C H 0.1873 0.2125 0.8477 0.100 Uiso 0.550(4) 1 calc R U P A 2
C93' C 0.2769(3) 0.1900(2) 0.86321(13) 0.0692(16) Uani 0.550(4) 1 d G U P A 2
H93B H 0.2760 0.2048 0.8910 0.083 Uiso 0.550(4) 1 calc R U P A 2
H93C H 0.2655 0.1526 0.8651 0.083 Uiso 0.550(4) 1 calc R U P A 2
C94' C 0.3422(3) 0.1948(3) 0.84600(17) 0.0865(19) Uani 0.550(4) 1 d DG U P A 2
H94C H 0.3711 0.1738 0.8628 0.104 Uiso 0.550(4) 1 calc R U P A 2
H94D H 0.3556 0.2317 0.8473 0.104 Uiso 0.550(4) 1 calc R U P A 2
N1 N 0.22960(10) 0.29141(8) 1.06391(6) 0.0244(5) Uani 1 1 d . . . . .
N2 N 0.18770(11) 0.34948(9) 1.12174(6) 0.0278(5) Uani 1 1 d . . . . .
N3 N 0.27729(10) 0.47610(8) 0.85169(6) 0.0255(5) Uani 1 1 d . . . . .
N4 N 0.24688(11) 0.40688(9) 0.79809(6) 0.0280(5) Uani 1 1 d . . . . .
N6 N 0.15836(10) 0.37666(8) 1.01215(6) 0.0230(5) Uani 1 1 d . . . . .
N7 N 0.28666(10) 0.39022(8) 1.02331(6) 0.0242(5) Uani 1 1 d . . . . .
N9 N 0.18069(10) 0.39025(9) 0.89980(7) 0.0287(5) Uani 1 1 d . . . . .
N10 N 0.31071(11) 0.38928(9) 0.91208(7) 0.0272(5) Uani 1 1 d . . . . .
C1 C 0.20433(14) 0.26633(11) 1.09633(8) 0.0306(6) Uani 1 1 d . . . . .
H1A H 0.2023 0.2293 1.0976 0.037 Uiso 1 1 calc R U . . .
C2 C 0.18204(14) 0.29682(11) 1.12688(8) 0.0328(6) Uani 1 1 d . . . . .
H2A H 0.1635 0.2823 1.1505 0.039 Uiso 1 1 calc R U . . .
C3 C 0.22638(15) 0.23408(11) 1.00371(9) 0.0344(7) Uani 1 1 d . . . . .
C4 C 0.25710(18) 0.20113(12) 0.97657(9) 0.0434(8) Uani 1 1 d . . . . .
H4A H 0.2344 0.1848 0.9553 0.052 Uiso 1 1 calc R U . . .
C5 C 0.31941(19) 0.19183(13) 0.98005(10) 0.0498(9) Uani 1 1 d . . . . .
H5A H 0.3399 0.1700 0.9609 0.060 Uiso 1 1 calc R U . . .
C6 C 0.35228(16) 0.21429(13) 1.01149(10) 0.0460(8) Uani 1 1 d . . . . .
H6A H 0.3952 0.2070 1.0142 0.055 Uiso 1 1 calc R U . . .
C7 C 0.32362(14) 0.24751(11) 1.03939(9) 0.0346(7) Uani 1 1 d . . . . .
C8 C 0.26030(14) 0.25797(10) 1.03498(8) 0.0283(6) Uani 1 1 d . . . . .
C9 C 0.15727(17) 0.24053(13) 0.99970(10) 0.0455(8) Uani 1 1 d . . . . .
H9A H 0.1453 0.2722 1.0157 0.055 Uiso 1 1 calc R U . . .
C10 C 0.1361(2) 0.24919(15) 0.95617(11) 0.0627(11) Uani 1 1 d . . . . .
H10A H 0.1580 0.2793 0.9447 0.094 Uiso 1 1 calc R U . . .
H10B H 0.0914 0.2559 0.9558 0.094 Uiso 1 1 calc R U . . .
H10C H 0.1452 0.2180 0.9399 0.094 Uiso 1 1 calc R U . . .
C11 C 0.12270(19) 0.19397(17) 1.01812(11) 0.0618(11) Uani 1 1 d . . . . .
H11A H 0.1361 0.1889 1.0463 0.093 Uiso 1 1 calc R U . . .
H11B H 0.1318 0.1625 1.0023 0.093 Uiso 1 1 calc R U . . .
H11C H 0.0780 0.2008 1.0175 0.093 Uiso 1 1 calc R U . . .
C12 C 0.36081(15) 0.26846(12) 1.07523(10) 0.0397(7) Uani 1 1 d . . . . .
H12A H 0.3384 0.2996 1.0861 0.048 Uiso 1 1 calc R U . . .
C13 C 0.42602(16) 0.28566(15) 1.06390(12) 0.0551(9) Uani 1 1 d . . . . .
H13A H 0.4239 0.3119 1.0423 0.083 Uiso 1 1 calc R U . . .
H13B H 0.4497 0.2555 1.0543 0.083 Uiso 1 1 calc R U . . .
H13C H 0.4464 0.3007 1.0878 0.083 Uiso 1 1 calc R U . . .
C14 C 0.36383(17) 0.22753(13) 1.10933(10) 0.0488(8) Uani 1 1 d . . . . .
H14A H 0.3217 0.2168 1.1168 0.073 Uiso 1 1 calc R U . . .
H14B H 0.3845 0.2426 1.1331 0.073 Uiso 1 1 calc R U . . .
H14C H 0.3872 0.1971 1.0998 0.073 Uiso 1 1 calc R U . . .
C15 C 0.22688(16) 0.40124(12) 1.17923(9) 0.0384(7) Uani 1 1 d . . . . .
C16 C 0.21634(19) 0.42949(13) 1.21471(10) 0.0489(9) Uani 1 1 d . . . . .
H16A H 0.2504 0.4446 1.2287 0.059 Uiso 1 1 calc R U . . .
C17 C 0.1574(2) 0.43596(14) 1.22992(10) 0.0581(10) Uani 1 1 d . . . . .
H17A H 0.1509 0.4558 1.2540 0.070 Uiso 1 1 calc R U . . .
C18 C 0.10810(19) 0.41369(15) 1.21015(10) 0.0555(10) Uani 1 1 d . . . . .
H18A H 0.0676 0.4179 1.2210 0.067 Uiso 1 1 calc R U . . .
C19 C 0.11593(16) 0.38477(13) 1.17422(9) 0.0423(8) Uani 1 1 d . . . . .
C20 C 0.17598(15) 0.37951(11) 1.15829(8) 0.0335(7) Uani 1 1 d . . . . .
C21 C 0.29256(17) 0.39188(14) 1.16491(9) 0.0458(8) Uani 1 1 d . . . . .
H21A H 0.2915 0.3917 1.1345 0.055 Uiso 1 1 calc R U . . .
C22 C 0.3155(2) 0.33843(17) 1.17818(15) 0.0768(13) Uani 1 1 d . . . . .
H22A H 0.2857 0.3117 1.1698 0.115 Uiso 1 1 calc R U . . .
H22B H 0.3201 0.3378 1.2078 0.115 Uiso 1 1 calc R U . . .
H22C H 0.3557 0.3313 1.1655 0.115 Uiso 1 1 calc R U . . .
C23 C 0.3392(2) 0.43298(17) 1.17741(11) 0.0648(11) Uani 1 1 d . . . . .
H23A H 0.3249 0.4674 1.1683 0.097 Uiso 1 1 calc R U . . .
H23B H 0.3794 0.4252 1.1650 0.097 Uiso 1 1 calc R U . . .
H23C H 0.3434 0.4330 1.2071 0.097 Uiso 1 1 calc R U . . .
C24 C 0.05897(17) 0.35969(16) 1.15533(10) 0.0531(9) Uani 1 1 d . . . . .
H24A H 0.0721 0.3432 1.1291 0.064 Uiso 1 1 calc R U . . .
C25 C 0.0090(2) 0.4001(2) 1.14539(13) 0.0880(16) Uani 1 1 d . . . . .
H25A H 0.0264 0.4268 1.1274 0.132 Uiso 1 1 calc R U . . .
H25B H -0.0054 0.4164 1.1706 0.132 Uiso 1 1 calc R U . . .
H25C H -0.0258 0.3828 1.1318 0.132 Uiso 1 1 calc R U . . .
C26 C 0.0330(2) 0.3163(2) 1.18270(13) 0.0819(14) Uani 1 1 d . . . . .
H26A H -0.0034 0.3006 1.1697 0.123 Uiso 1 1 calc R U . . .
H26B H 0.0211 0.3311 1.2091 0.123 Uiso 1 1 calc R U . . .
H26C H 0.0648 0.2895 1.1868 0.123 Uiso 1 1 calc R U . . .
C27 C 0.25933(14) 0.49432(11) 0.81445(8) 0.0308(6) Uani 1 1 d . . . . .
H27A H 0.2576 0.5306 0.8087 0.037 Uiso 1 1 calc R U . . .
C28 C 0.24397(14) 0.45801(11) 0.78594(8) 0.0314(6) Uani 1 1 d . . . . .
H28A H 0.2319 0.4676 0.7592 0.038 Uiso 1 1 calc R U . . .
C29 C 0.36941(14) 0.53023(11) 0.86541(8) 0.0339(7) Uani 1 1 d . . . . .
C30 C 0.40003(16) 0.56606(12) 0.89048(9) 0.0417(8) Uani 1 1 d . . . . .
H30A H 0.4404 0.5777 0.8833 0.050 Uiso 1 1 calc R U . . .
C31 C 0.37270(17) 0.58476(13) 0.92538(10) 0.0458(8) Uani 1 1 d . . . . .
H31A H 0.3946 0.6084 0.9424 0.055 Uiso 1 1 calc R U . . .
C32 C 0.31382(16) 0.56931(12) 0.93574(9) 0.0393(7) Uani 1 1 d . . . . .
H32A H 0.2953 0.5828 0.9598 0.047 Uiso 1 1 calc R U . . .
C33 C 0.28056(14) 0.53413(11) 0.91160(8) 0.0319(6) Uani 1 1 d . . . . .
C34 C 0.30940(13) 0.51363(10) 0.87664(8) 0.0283(6) Uani 1 1 d . . . . .
C35 C 0.40171(15) 0.51259(13) 0.82649(9) 0.0417(8) Uani 1 1 d . . . . .
H35A H 0.3807 0.4801 0.8167 0.050 Uiso 1 1 calc R U . . .
C36 C 0.3959(2) 0.55412(15) 0.79309(10) 0.0602(11) Uani 1 1 d . . . . .
H36A H 0.3521 0.5622 0.7886 0.090 Uiso 1 1 calc R U . . .
H36B H 0.4141 0.5409 0.7678 0.090 Uiso 1 1 calc R U . . .
H36C H 0.4178 0.5858 0.8015 0.090 Uiso 1 1 calc R U . . .
C37 C 0.47049(17) 0.50031(17) 0.83240(12) 0.0608(11) Uani 1 1 d . . . . .
H37A H 0.4751 0.4734 0.8533 0.091 Uiso 1 1 calc R U . . .
H37B H 0.4924 0.5320 0.8409 0.091 Uiso 1 1 calc R U . . .
H37C H 0.4880 0.4877 0.8067 0.091 Uiso 1 1 calc R U . . .
C38 C 0.21335(14) 0.52234(11) 0.92044(9) 0.0349(7) Uani 1 1 d . . . . .
H38A H 0.2042 0.4865 0.9100 0.042 Uiso 1 1 calc R U . . .
C39 C 0.17226(17) 0.56092(13) 0.89706(10) 0.0483(8) Uani 1 1 d . . . . .
H39A H 0.1831 0.5600 0.8681 0.072 Uiso 1 1 calc R U . . .
H39B H 0.1788 0.5962 0.9077 0.072 Uiso 1 1 calc R U . . .
H39C H 0.1287 0.5511 0.9004 0.072 Uiso 1 1 calc R U . . .
C40 C 0.19629(17) 0.52384(13) 0.96557(9) 0.0451(8) Uani 1 1 d . . . . .
H40A H 0.2224 0.4992 0.9806 0.068 Uiso 1 1 calc R U . . .
H40B H 0.1527 0.5141 0.9689 0.068 Uiso 1 1 calc R U . . .
H40C H 0.2028 0.5592 0.9762 0.068 Uiso 1 1 calc R U . . .
C41 C 0.30787(15) 0.35768(12) 0.74812(9) 0.0373(7) Uani 1 1 d . . . . .
C42 C 0.31030(17) 0.32440(13) 0.71467(10) 0.0474(8) Uani 1 1 d . . . . .
H42A H 0.3493 0.3151 0.7034 0.057 Uiso 1 1 calc R U . . .
C43 C 0.25667(19) 0.30466(14) 0.69761(10) 0.0521(9) Uani 1 1 d . . . . .
H43A H 0.2589 0.2825 0.6745 0.062 Uiso 1 1 calc R U . . .
C44 C 0.20030(18) 0.31697(14) 0.71406(10) 0.0493(9) Uani 1 1 d . . . . .
H44A H 0.1638 0.3027 0.7023 0.059 Uiso 1 1 calc R U . . .
C45 C 0.19509(15) 0.35003(12) 0.74773(9) 0.0381(7) Uani 1 1 d . . . . .
C46 C 0.24963(14) 0.37048(11) 0.76467(8) 0.0302(6) Uani 1 1 d . . . . .
C47 C 0.36752(15) 0.38041(14) 0.76434(10) 0.0461(8) Uani 1 1 d . . . . .
H47A H 0.3576 0.3987 0.7904 0.055 Uiso 1 1 calc R U . . .
C48 C 0.41572(19) 0.33833(18) 0.77389(12) 0.0690(12) Uani 1 1 d . . . . .
H48A H 0.3978 0.3126 0.7926 0.103 Uiso 1 1 calc R U . . .
H48B H 0.4520 0.3545 0.7866 0.103 Uiso 1 1 calc R U . . .
H48C H 0.4282 0.3209 0.7486 0.103 Uiso 1 1 calc R U . . .
C49 C 0.3942(2) 0.42089(17) 0.73525(11) 0.0679(12) Uani 1 1 d . . . . .
H49A H 0.3627 0.4473 0.7293 0.102 Uiso 1 1 calc R U . . .
H49B H 0.4069 0.4037 0.7099 0.102 Uiso 1 1 calc R U . . .
H49C H 0.4303 0.4376 0.7478 0.102 Uiso 1 1 calc R U . . .
C50 C 0.13208(15) 0.36378(15) 0.76429(10) 0.0480(9) Uani 1 1 d . . . . .
H50A H 0.1377 0.3744 0.7933 0.058 Uiso 1 1 calc R U . . .
C51 C 0.1036(2) 0.41014(18) 0.74185(13) 0.0729(12) Uani 1 1 d . . . . .
H51A H 0.1321 0.4399 0.7430 0.109 Uiso 1 1 calc R U . . .
H51B H 0.0642 0.4197 0.7548 0.109 Uiso 1 1 calc R U . . .
H51C H 0.0961 0.4006 0.7134 0.109 Uiso 1 1 calc R U . . .
C52 C 0.08764(19) 0.31698(18) 0.76376(13) 0.0722(13) Uani 1 1 d . . . . .
H52A H 0.1063 0.2878 0.7787 0.108 Uiso 1 1 calc R U . . .
H52B H 0.0798 0.3064 0.7356 0.108 Uiso 1 1 calc R U . . .
H52C H 0.0484 0.3268 0.7767 0.108 Uiso 1 1 calc R U . . .
C60 C 0.06305(14) 0.42793(11) 0.99722(9) 0.0347(7) Uani 1 1 d . . . . .
H60A H 0.0820 0.4419 0.9720 0.042 Uiso 1 1 calc R U . . .
H60B H 0.0725 0.4524 1.0197 0.042 Uiso 1 1 calc R U . . .
C61 C -0.00690(14) 0.42422(13) 0.99167(10) 0.0434(8) Uani 1 1 d . . . . .
H61A H -0.0239 0.4595 0.9865 0.052 Uiso 1 1 calc R U . . .
H61B H -0.0162 0.4022 0.9677 0.052 Uiso 1 1 calc R U . . .
C62 C -0.03782(15) 0.40116(14) 1.02896(10) 0.0481(8) Uani 1 1 d . . . . .
H62A H -0.0336 0.4257 1.0521 0.058 Uiso 1 1 calc R U . . .
H62B H -0.0826 0.3963 1.0235 0.058 Uiso 1 1 calc R U . . .
C63 C -0.00906(15) 0.34917(14) 1.04021(11) 0.0473(8) Uani 1 1 d . . . . .
H63A H -0.0190 0.3232 1.0189 0.057 Uiso 1 1 calc R U . . .
H63B H -0.0274 0.3368 1.0661 0.057 Uiso 1 1 calc R U . . .
C64 C 0.06089(13) 0.35275(12) 1.04494(9) 0.0351(7) Uani 1 1 d . . . . .
H64A H 0.0709 0.3755 1.0684 0.042 Uiso 1 1 calc R U . . .
H64B H 0.0779 0.3176 1.0505 0.042 Uiso 1 1 calc R U . . .
C65 C 0.09098(12) 0.37471(10) 1.00677(8) 0.0251(5) Uani 1 1 d . . . . .
H65A H 0.0816 0.3507 0.9836 0.030 Uiso 1 1 calc R U . . .
C66 C 0.35506(14) 0.46531(12) 1.00763(9) 0.0370(7) Uani 1 1 d . . . . .
H66A H 0.3441 0.4631 0.9784 0.044 Uiso 1 1 calc R U . . .
H66B H 0.3252 0.4892 1.0209 0.044 Uiso 1 1 calc R U . . .
C67 C 0.42047(17) 0.48748(14) 1.01192(10) 0.0515(9) Uani 1 1 d . . . . .
H67A H 0.4217 0.5231 1.0003 0.062 Uiso 1 1 calc R U . . .
H67B H 0.4498 0.4655 0.9964 0.062 Uiso 1 1 calc R U . . .
C68 C 0.44056(19) 0.48944(16) 1.05655(10) 0.0586(11) Uani 1 1 d . . . . .
H68A H 0.4841 0.5014 1.0583 0.070 Uiso 1 1 calc R U . . .
H68B H 0.4144 0.5147 1.0715 0.070 Uiso 1 1 calc R U . . .
C69 C 0.43459(16) 0.43598(15) 1.07580(10) 0.0479(9) Uani 1 1 d . . . . .
H69A H 0.4451 0.4383 1.1051 0.057 Uiso 1 1 calc R U . . .
H69B H 0.4643 0.4117 1.0628 0.057 Uiso 1 1 calc R U . . .
C70 C 0.36914(13) 0.41470(12) 1.07113(8) 0.0334(7) Uani 1 1 d . . . . .
H70A H 0.3669 0.3796 1.0837 0.040 Uiso 1 1 calc R U . . .
H70B H 0.3399 0.4378 1.0858 0.040 Uiso 1 1 calc R U . . .
C71 C 0.34986(12) 0.41097(11) 1.02693(8) 0.0276(6) Uani 1 1 d . . . . .
H71A H 0.3789 0.3868 1.0125 0.033 Uiso 1 1 calc R U . . .
C72 C 0.19581(12) 0.38178(10) 0.98100(8) 0.0230(5) Uani 1 1 d . . . . .
C73 C 0.26143(12) 0.38674(10) 0.98682(8) 0.0234(5) Uani 1 1 d . . . . .
C74 C 0.20533(12) 0.38629(10) 0.93627(8) 0.0249(5) Uani 1 1 d . . . . .
C75 C 0.27139(12) 0.38772(10) 0.94257(8) 0.0237(5) Uani 1 1 d . . . . .
C76 C 0.08884(16) 0.43526(15) 0.87301(11) 0.0517(9) Uani 1 1 d . . . . .
H76A H 0.1065 0.4361 0.8452 0.062 Uiso 1 1 calc R U . . .
H76B H 0.1022 0.4674 0.8873 0.062 Uiso 1 1 calc R U . . .
C77 C 0.01805(18) 0.43449(19) 0.87018(13) 0.0704(12) Uani 1 1 d . . . . .
H77A H 0.0002 0.4384 0.8978 0.084 Uiso 1 1 calc R U . . .
H77B H 0.0039 0.4644 0.8535 0.084 Uiso 1 1 calc R U . . .
C78 C -0.00509(18) 0.38429(19) 0.85143(12) 0.0712(13) Uani 1 1 d . . . . .
H78A H 0.0065 0.3834 0.8223 0.085 Uiso 1 1 calc R U . . .
H78B H -0.0509 0.3832 0.8532 0.085 Uiso 1 1 calc R U . . .
C79 C 0.02151(19) 0.33682(19) 0.87251(14) 0.0762(14) Uani 1 1 d . . . . .
H79A H 0.0084 0.3050 0.8577 0.091 Uiso 1 1 calc R U . . .
H79B H 0.0047 0.3348 0.9005 0.091 Uiso 1 1 calc R U . . .
C80 C 0.09184(17) 0.33854(14) 0.87445(11) 0.0528(9) Uani 1 1 d . . . . .
H80A H 0.1090 0.3370 0.8466 0.063 Uiso 1 1 calc R U . . .
H80B H 0.1073 0.3078 0.8897 0.063 Uiso 1 1 calc R U . . .
C81 C 0.11355(14) 0.38833(13) 0.89531(9) 0.0389(7) Uani 1 1 d . . . . .
H81A H 0.0952 0.3887 0.9233 0.047 Uiso 1 1 calc R U . . .
C82 C 0.38311(17) 0.32203(14) 0.93658(12) 0.0532(9) Uani 1 1 d . . . . .
H82A H 0.3636 0.2968 0.9177 0.064 Uiso 1 1 calc R U . . .
H82B H 0.3613 0.3196 0.9630 0.064 Uiso 1 1 calc R U . . .
C83 C 0.45144(19) 0.30761(18) 0.94250(13) 0.0712(12) Uani 1 1 d . . . . .
H83A H 0.4699 0.3304 0.9636 0.085 Uiso 1 1 calc R U . . .
H83B H 0.4546 0.2710 0.9520 0.085 Uiso 1 1 calc R U . . .
C84 C 0.4873(2) 0.3138(2) 0.90256(12) 0.0810(15) Uani 1 1 d . . . . .
H84A H 0.5316 0.3058 0.9071 0.097 Uiso 1 1 calc R U . . .
H84B H 0.4710 0.2890 0.8821 0.097 Uiso 1 1 calc R U . . .
C85 C 0.48081(18) 0.3686(2) 0.88693(14) 0.0876(17) Uani 1 1 d . . . . .
H85A H 0.5030 0.3719 0.8607 0.105 Uiso 1 1 calc R U . . .
H85B H 0.5000 0.3932 0.9065 0.105 Uiso 1 1 calc R U . . .
C86 C 0.41252(17) 0.3828(2) 0.88099(12) 0.0719(14) Uani 1 1 d . . . . .
H86A H 0.4094 0.4194 0.8716 0.086 Uiso 1 1 calc R U . . .
H86B H 0.3944 0.3602 0.8597 0.086 Uiso 1 1 calc R U . . .
C87 C 0.37613(13) 0.37651(12) 0.91978(9) 0.0340(7) Uani 1 1 d . . . . .
H87A H 0.3927 0.4017 0.9403 0.041 Uiso 1 1 calc R U . . .
O1 O 0.0268(2) 0.18723(16) 0.78364(15) 0.0764(18) Uani 0.5 1 d G U P B -1
C95 C 0.0594(4) 0.1971(3) 0.85269(17) 0.091(3) Uani 0.5 1 d G U P B -1
H95A H 0.0451 0.1958 0.8810 0.136 Uiso 0.5 1 calc R U P B -1
H95B H 0.0756 0.2320 0.8467 0.136 Uiso 0.5 1 calc R U P B -1
H95C H 0.0922 0.1712 0.8486 0.136 Uiso 0.5 1 calc R U P B -1
C96 C 0.0055(3) 0.1852(3) 0.82447(15) 0.079(2) Uani 0.5 1 d G U P B -1
H96A H -0.0113 0.1501 0.8305 0.094 Uiso 0.5 1 calc R U P B -1
H96B H -0.0280 0.2111 0.8286 0.094 Uiso 0.5 1 calc R U P B -1
C97 C -0.0202(3) 0.1767(3) 0.75456(16) 0.089(3) Uani 0.5 1 d G U P B -1
H97A H -0.0541 0.2024 0.7573 0.106 Uiso 0.5 1 calc R U P B -1
H97B H -0.0375 0.1414 0.7592 0.106 Uiso 0.5 1 calc R U P B -1
C98 C 0.0078(4) 0.1799(3) 0.71226(15) 0.133(6) Uani 0.5 1 d G U P B -1
H98A H -0.0243 0.1727 0.6919 0.200 Uiso 0.5 1 calc R U P B -1
H98B H 0.0411 0.1542 0.7097 0.200 Uiso 0.5 1 calc R U P B -1
H98C H 0.0245 0.2150 0.7078 0.200 Uiso 0.5 1 calc R U P B -1

loop_
_atom_site_aniso_label
_atom_site_aniso_U_11
_atom_site_aniso_U_22
_atom_site_aniso_U_33
_atom_site_aniso_U_23
_atom_site_aniso_U_13
_atom_site_aniso_U_12
Cr1 0.0223(2) 0.0227(2) 0.0208(2) -0.00103(16) -0.00002(17) 0.00024(16)
Cr2 0.0253(2) 0.0286(2) 0.0206(2) -0.00094(17) -0.00069(17) -0.00134(18)
C53 0.0418(18) 0.0310(15) 0.0350(16) -0.0029(12) 0.0036(13) -0.0006(13)
N5 0.064(2) 0.0303(14) 0.0620(19) -0.0081(13) 0.0156(15) 0.0017(13)
C54 0.219(6) 0.042(2) 0.049(2) -0.0074(19) 0.030(3) -0.005(3)
C55 0.184(6) 0.060(3) 0.073(3) -0.001(2) -0.052(3) -0.015(3)
C56 0.131(5) 0.060(3) 0.090(3) 0.007(2) -0.027(3) -0.019(3)
C57 0.107(3) 0.046(2) 0.053(2) 0.0110(17) 0.000(2) -0.006(2)
C58 0.098(3) 0.040(2) 0.095(3) -0.005(2) -0.002(3) 0.012(2)
C59 0.109(4) 0.039(2) 0.097(3) -0.012(2) 0.041(3) 0.007(2)
C88 0.045(7) 0.0381(17) 0.022(6) -0.0088(17) -0.008(4) -0.008(2)
N8 0.057(4) 0.0397(16) 0.053(4) -0.0117(18) 0.000(3) -0.009(2)
C89 0.118(5) 0.103(6) 0.085(4) -0.006(4) -0.023(3) 0.015(4)
C90 0.124(5) 0.097(6) 0.064(3) -0.020(4) -0.016(3) 0.001(4)
C91 0.117(5) 0.064(4) 0.082(4) -0.023(3) -0.007(3) 0.027(3)
C92 0.105(4) 0.058(3) 0.086(4) -0.016(3) 0.007(3) 0.011(3)
C93 0.104(4) 0.040(3) 0.064(3) -0.012(3) 0.005(2) 0.009(3)
C94 0.098(4) 0.068(4) 0.094(4) 0.001(3) -0.010(3) 0.006(3)
C88' 0.045(7) 0.0381(17) 0.022(6) -0.0088(17) -0.008(4) -0.008(2)
N8' 0.057(4) 0.0397(16) 0.053(4) -0.0117(18) 0.000(3) -0.009(2)
C89' 0.118(5) 0.103(6) 0.085(4) -0.006(4) -0.023(3) 0.015(4)
C90' 0.124(5) 0.097(6) 0.064(3) -0.020(4) -0.016(3) 0.001(4)
C91' 0.117(5) 0.064(4) 0.082(4) -0.023(3) -0.007(3) 0.027(3)
C92' 0.105(4) 0.058(3) 0.086(4) -0.016(3) 0.007(3) 0.011(3)
C93' 0.104(4) 0.040(3) 0.064(3) -0.012(3) 0.005(2) 0.009(3)
C94' 0.098(4) 0.068(4) 0.094(4) 0.001(3) -0.010(3) 0.006(3)
N1 0.0277(12) 0.0229(11) 0.0226(11) -0.0025(9) 0.0022(9) 0.0030(9)
N2 0.0311(13) 0.0291(12) 0.0232(12) -0.0028(9) 0.0027(10) 0.0011(10)
N3 0.0271(12) 0.0274(11) 0.0220(11) -0.0034(9) -0.0023(9) -0.0008(9)
N4 0.0285(13) 0.0323(12) 0.0232(12) -0.0034(9) -0.0027(9) -0.0023(10)
N6 0.0176(11) 0.0266(11) 0.0248(11) 0.0009(9) -0.0005(9) 0.0009(9)
N7 0.0185(11) 0.0304(11) 0.0237(11) 0.0001(9) -0.0014(9) -0.0028(9)
N9 0.0219(12) 0.0398(13) 0.0242(12) -0.0007(10) -0.0018(9) -0.0029(10)
N10 0.0228(12) 0.0321(12) 0.0268(12) 0.0025(9) 0.0010(9) 0.0007(9)
C1 0.0376(17) 0.0249(13) 0.0295(15) 0.0021(11) 0.0048(12) 0.0023(12)
C2 0.0393(17) 0.0320(15) 0.0272(15) 0.0047(12) 0.0076(12) 0.0010(13)
C3 0.0474(19) 0.0258(14) 0.0299(16) -0.0004(11) 0.0008(13) 0.0037(13)
C4 0.067(2) 0.0337(16) 0.0297(17) -0.0064(13) 0.0054(15) 0.0070(16)
C5 0.066(3) 0.0419(19) 0.0412(19) -0.0099(15) 0.0193(18) 0.0123(17)
C6 0.043(2) 0.0437(18) 0.052(2) -0.0012(16) 0.0162(16) 0.0132(15)
C7 0.0381(17) 0.0292(14) 0.0366(17) 0.0020(12) 0.0117(13) 0.0047(13)
C8 0.0363(15) 0.0227(13) 0.0258(14) 0.0010(11) 0.0059(12) 0.0041(11)
C9 0.051(2) 0.0423(18) 0.0436(19) -0.0169(15) -0.0097(16) 0.0087(16)
C10 0.077(3) 0.054(2) 0.057(2) -0.0027(18) -0.028(2) 0.000(2)
C11 0.051(2) 0.083(3) 0.051(2) -0.007(2) -0.0001(18) -0.013(2)
C12 0.0349(17) 0.0351(16) 0.0491(19) -0.0014(14) 0.0035(14) 0.0046(13)
C13 0.0362(19) 0.053(2) 0.076(3) 0.0059(19) 0.0013(18) 0.0038(16)
C14 0.048(2) 0.050(2) 0.048(2) 0.0051(16) -0.0049(16) 0.0001(16)
C15 0.052(2) 0.0373(16) 0.0256(15) -0.0022(12) 0.0025(14) -0.0030(14)
C16 0.066(2) 0.0472(19) 0.0333(18) -0.0123(15) 0.0008(17) -0.0052(18)
C17 0.085(3) 0.055(2) 0.0348(19) -0.0188(16) 0.0055(19) 0.010(2)
C18 0.058(2) 0.069(2) 0.040(2) -0.0157(18) 0.0107(17) 0.015(2)
C19 0.050(2) 0.0494(19) 0.0279(16) -0.0022(14) 0.0041(14) 0.0108(16)
C20 0.0465(19) 0.0315(15) 0.0226(14) -0.0020(11) 0.0053(13) 0.0058(13)
C21 0.049(2) 0.062(2) 0.0271(16) -0.0078(15) -0.0004(14) -0.0141(17)
C22 0.049(3) 0.070(3) 0.112(4) -0.013(3) 0.008(2) 0.004(2)
C23 0.064(3) 0.082(3) 0.048(2) -0.003(2) -0.0138(19) -0.026(2)
C24 0.040(2) 0.081(3) 0.0386(19) -0.0129(18) 0.0056(15) 0.0082(19)
C25 0.067(3) 0.132(4) 0.065(3) -0.028(3) -0.005(2) 0.047(3)
C26 0.067(3) 0.117(4) 0.061(3) -0.010(3) 0.016(2) -0.027(3)
C27 0.0329(15) 0.0291(14) 0.0304(15) 0.0032(12) -0.0051(12) 0.0004(12)
C28 0.0333(16) 0.0368(15) 0.0241(14) 0.0022(12) -0.0075(12) 0.0005(12)
C29 0.0346(16) 0.0374(16) 0.0298(16) -0.0040(12) -0.0026(12) -0.0041(13)
C30 0.0370(18) 0.0468(18) 0.0414(18) -0.0084(15) -0.0025(14) -0.0114(15)
C31 0.053(2) 0.0414(18) 0.0429(19) -0.0121(15) -0.0080(16) -0.0115(16)
C32 0.050(2) 0.0359(16) 0.0317(16) -0.0094(13) -0.0004(14) -0.0035(14)
C33 0.0387(17) 0.0260(14) 0.0310(15) -0.0017(11) -0.0028(13) 0.0003(12)
C34 0.0311(15) 0.0290(14) 0.0248(14) -0.0021(11) -0.0054(11) -0.0009(11)
C35 0.0359(18) 0.0521(19) 0.0372(18) -0.0088(15) 0.0018(14) -0.0099(15)
C36 0.066(3) 0.073(3) 0.042(2) 0.0022(18) 0.0085(18) -0.020(2)
C37 0.037(2) 0.083(3) 0.063(2) -0.026(2) 0.0092(17) -0.0096(19)
C38 0.0366(17) 0.0321(15) 0.0362(16) -0.0065(12) 0.0053(13) 0.0014(13)
C39 0.044(2) 0.051(2) 0.050(2) -0.0008(16) 0.0042(16) 0.0126(16)
C40 0.049(2) 0.0435(18) 0.0433(19) -0.0019(15) 0.0122(15) 0.0005(15)
C41 0.0381(17) 0.0441(17) 0.0297(16) -0.0039(13) 0.0017(13) -0.0025(14)
C42 0.048(2) 0.054(2) 0.0405(19) -0.0139(16) 0.0071(16) 0.0042(17)
C43 0.070(3) 0.051(2) 0.0354(18) -0.0180(15) 0.0020(17) -0.0048(19)
C44 0.053(2) 0.055(2) 0.0400(19) -0.0159(16) -0.0056(16) -0.0126(17)
C45 0.0421(18) 0.0457(17) 0.0266(15) -0.0051(13) -0.0049(13) -0.0059(14)
C46 0.0361(17) 0.0334(15) 0.0210(14) -0.0024(11) 0.0000(11) -0.0048(12)
C47 0.0339(18) 0.068(2) 0.0367(18) -0.0119(16) 0.0052(14) -0.0039(16)
C48 0.041(2) 0.098(3) 0.068(3) -0.016(2) -0.0012(19) 0.012(2)
C49 0.064(3) 0.086(3) 0.054(2) -0.009(2) 0.009(2) -0.029(2)
C50 0.0327(18) 0.074(2) 0.0376(18) -0.0183(17) -0.0054(14) -0.0087(17)
C51 0.045(2) 0.090(3) 0.084(3) -0.014(3) -0.014(2) 0.007(2)
C52 0.046(2) 0.097(3) 0.073(3) -0.028(2) 0.004(2) -0.031(2)
C60 0.0291(16) 0.0317(15) 0.0433(17) 0.0005(13) -0.0009(13) 0.0035(12)
C61 0.0285(16) 0.0418(18) 0.060(2) 0.0023(15) -0.0049(15) 0.0075(14)
C62 0.0226(16) 0.064(2) 0.058(2) -0.0049(17) 0.0053(14) 0.0070(15)
C63 0.0269(17) 0.060(2) 0.055(2) 0.0076(17) 0.0087(15) -0.0079(15)
C64 0.0227(14) 0.0455(17) 0.0371(17) 0.0057(13) 0.0047(12) -0.0009(13)
C65 0.0186(13) 0.0308(14) 0.0260(14) -0.0020(11) -0.0018(10) 0.0006(10)
C66 0.0340(17) 0.0395(16) 0.0375(17) 0.0067(13) -0.0053(13) -0.0125(13)
C67 0.048(2) 0.058(2) 0.049(2) 0.0123(17) -0.0056(16) -0.0268(18)
C68 0.052(2) 0.073(3) 0.051(2) -0.0023(18) -0.0039(17) -0.038(2)
C69 0.0342(18) 0.074(2) 0.0359(18) -0.0012(16) -0.0085(14) -0.0204(17)
C70 0.0286(15) 0.0442(17) 0.0274(15) 0.0005(13) -0.0048(12) -0.0087(13)
C71 0.0192(13) 0.0345(14) 0.0290(15) 0.0002(11) -0.0012(11) -0.0048(11)
C72 0.0207(13) 0.0249(13) 0.0234(14) -0.0011(10) -0.0016(10) -0.0001(10)
C73 0.0212(13) 0.0247(12) 0.0243(14) -0.0005(10) 0.0013(10) -0.0014(10)
C74 0.0226(13) 0.0268(13) 0.0254(14) -0.0002(11) 0.0010(11) -0.0016(10)
C75 0.0223(13) 0.0268(13) 0.0219(14) 0.0017(10) 0.0006(10) -0.0003(10)
C76 0.0357(19) 0.063(2) 0.056(2) -0.0013(18) -0.0126(16) 0.0092(17)
C77 0.037(2) 0.107(4) 0.067(3) 0.001(2) -0.0147(19) 0.019(2)
C78 0.0310(19) 0.132(4) 0.050(2) 0.008(2) -0.0160(17) -0.008(2)
C79 0.045(2) 0.107(4) 0.076(3) 0.018(3) -0.025(2) -0.032(2)
C80 0.042(2) 0.061(2) 0.055(2) 0.0161(18) -0.0212(17) -0.0190(17)
C81 0.0255(15) 0.065(2) 0.0259(15) 0.0016(14) -0.0019(12) -0.0043(14)
C82 0.039(2) 0.055(2) 0.065(2) 0.0120(18) 0.0019(17) 0.0159(17)
C83 0.048(2) 0.079(3) 0.086(3) 0.021(2) -0.001(2) 0.031(2)
C84 0.050(3) 0.129(4) 0.064(3) -0.020(3) -0.002(2) 0.050(3)
C85 0.033(2) 0.157(5) 0.072(3) 0.043(3) 0.021(2) 0.029(3)
C86 0.0305(19) 0.123(4) 0.062(2) 0.040(2) 0.0168(17) 0.027(2)
C87 0.0232(14) 0.0487(18) 0.0299(16) 0.0034(13) 0.0026(12) 0.0052(13)
O1 0.062(4) 0.060(4) 0.107(4) -0.018(3) 0.014(4) -0.010(3)
C95 0.072(6) 0.078(6) 0.123(7) -0.014(5) 0.003(5) -0.007(5)
C96 0.055(5) 0.069(5) 0.112(5) -0.019(4) 0.016(4) -0.001(4)
C97 0.071(6) 0.077(6) 0.118(6) -0.011(5) -0.003(6) -0.010(4)
C98 0.126(13) 0.151(14) 0.122(8) -0.027(7) 0.018(9) -0.036(11)

loop_
_atom_type_symbol
_atom_type_description
_atom_type_scat_dispersion_real
_atom_type_scat_dispersion_imag
_atom_type_scat_source
C C 0.0033 0.0016 'International Tables Vol C Tables 4.2.6.8 and 6.1.1.4'
H H 0.0000 0.0000 'International Tables Vol C Tables 4.2.6.8 and 6.1.1.4'
N N 0.0061 0.0033 'International Tables Vol C Tables 4.2.6.8 and 6.1.1.4'
Cr Cr 0.3209 0.6236 'International Tables Vol C Tables 4.2.6.8 and 6.1.1.4'
O O 0.0106 0.0060 'International Tables Vol C Tables 4.2.6.8 and 6.1.1.4'

loop_
_geom_angle_atom_site_label_1
_geom_angle_atom_site_label_2
_geom_angle_atom_site_label_3
_geom_angle
N2 Cr1 N1 79.85(9)
N2 Cr1 C53 87.28(10)
N1 Cr1 C53 166.68(10)
N2 Cr1 N7 151.18(9)
N1 Cr1 N7 97.30(9)
C53 Cr1 N7 92.34(10)
N2 Cr1 N6 126.89(9)
N1 Cr1 N6 98.93(8)
C53 Cr1 N6 91.47(10)
N7 Cr1 N6 81.94(9)
N4 Cr2 N3 80.28(9)
N4 Cr2 C88 93.1(6)
N3 Cr2 C88 160.3(7)
N4 Cr2 N10 156.21(9)
N3 Cr2 N10 95.96(9)
C88 Cr2 N10 82.6(4)
N4 Cr2 C88' 85.4(4)
N3 Cr2 C88' 162.2(6)
N10 Cr2 C88' 92.9(3)
N4 Cr2 N9 121.43(9)
N3 Cr2 N9 108.23(9)
C88 Cr2 N9 91.1(7)
N10 Cr2 N9 82.17(9)
C88' Cr2 N9 88.2(6)
N5 C53 Cr1 173.6(3)
C53 N5 C59 176.4(4)
C55 C54 C59 112.3(4)
C56 C55 C54 111.9(5)
C55 C56 C57 110.7(4)
C58 C57 C56 114.2(4)
C57 C58 C59 112.1(4)
N5 C59 C58 108.7(3)
N5 C59 C54 108.4(4)
C58 C59 C54 111.9(4)
N8 C88 Cr2 174.3(16)
C88 N8 C93 172.8(16)
C94 C89 C90 111.4
C89 C90 C91 111.4
C90 C91 C92 111.4
C93 C92 C91 111.4
N8 C93 C92 104.5(5)
N8 C93 C94 113.8(5)
C92 C93 C94 111.4
C89 C94 C93 111.4
N8' C88' Cr2 173.3(17)
C88' N8' C92' 172.1(8)
C90' C89' C94' 111.4
C89' C90' C91' 111.4
C92' C91' C90' 111.4
N8' C92' C91' 115.4(4)
N8' C92' C93' 101.4(4)
C91' C92' C93' 111.4
C94' C93' C92' 111.4
C93' C94' C89' 111.4
C1 N1 C8 114.9(2)
C1 N1 Cr1 112.73(17)
C8 N1 Cr1 132.36(17)
C2 N2 C20 114.0(2)
C2 N2 Cr1 112.74(17)
C20 N2 Cr1 133.17(18)
C27 N3 C34 114.7(2)
C27 N3 Cr2 111.71(17)
C34 N3 Cr2 133.28(17)
C28 N4 C46 113.4(2)
C28 N4 Cr2 112.75(17)
C46 N4 Cr2 133.00(18)
C72 N6 C65 121.4(2)
C72 N6 Cr1 106.93(17)
C65 N6 Cr1 131.61(16)
C73 N7 C71 118.8(2)
C73 N7 Cr1 106.05(17)
C71 N7 Cr1 134.87(17)
C74 N9 C81 119.5(2)
C74 N9 Cr2 105.42(17)
C81 N9 Cr2 135.11(18)
C75 N10 C87 118.8(2)
C75 N10 Cr2 108.00(18)
C87 N10 Cr2 132.39(17)
N1 C1 C2 116.7(2)
C1 C2 N2 116.4(2)
C4 C3 C8 119.0(3)
C4 C3 C9 118.7(3)
C8 C3 C9 122.2(3)
C5 C4 C3 121.2(3)
C4 C5 C6 119.7(3)
C5 C6 C7 121.2(3)
C6 C7 C8 118.8(3)
C6 C7 C12 119.3(3)
C8 C7 C12 121.8(2)
C7 C8 C3 120.1(3)
C7 C8 N1 119.6(2)
C3 C8 N1 120.2(3)
C3 C9 C10 113.4(3)
C3 C9 C11 111.2(3)
C10 C9 C11 109.8(3)
C13 C12 C7 113.6(3)
C13 C12 C14 109.7(3)
C7 C12 C14 110.3(3)
C16 C15 C20 119.1(3)
C16 C15 C21 119.8(3)
C20 C15 C21 121.0(3)
C17 C16 C15 121.2(3)
C18 C17 C16 119.6(3)
C17 C18 C19 121.7(4)
C20 C19 C18 118.4(3)
C20 C19 C24 123.6(3)
C18 C19 C24 118.0(3)
C19 C20 C15 119.9(3)
C19 C20 N2 121.4(3)
C15 C20 N2 118.6(3)
C15 C21 C23 115.4(3)
C15 C21 C22 111.1(3)
C23 C21 C22 109.4(3)
C19 C24 C25 111.8(3)
C19 C24 C26 111.2(3)
C25 C24 C26 111.0(4)
C28 C27 N3 116.9(2)
C27 C28 N4 116.2(2)
C30 C29 C34 118.5(3)
C30 C29 C35 118.2(3)
C34 C29 C35 123.3(3)
C31 C30 C29 121.1(3)
C32 C31 C30 120.2(3)
C31 C32 C33 121.3(3)
C32 C33 C34 118.4(3)
C32 C33 C38 120.8(3)
C34 C33 C38 120.5(3)
C33 C34 C29 120.4(3)
C33 C34 N3 120.0(3)
C29 C34 N3 119.5(2)
C29 C35 C37 113.5(3)
C29 C35 C36 110.9(3)
C37 C35 C36 108.2(3)
C33 C38 C40 114.4(3)
C33 C38 C39 109.3(3)
C40 C38 C39 109.3(3)
C42 C41 C46 118.8(3)
C42 C41 C47 118.9(3)
C46 C41 C47 122.3(3)
C43 C42 C41 120.9(3)
C44 C43 C42 120.0(3)
C43 C44 C45 121.6(3)
C44 C45 C46 118.2(3)
C44 C45 C50 120.0(3)
C46 C45 C50 121.8(3)
C45 C46 C41 120.6(3)
C45 C46 N4 120.6(3)
C41 C46 N4 118.8(3)
C41 C47 C49 111.3(3)
C41 C47 C48 112.4(3)
C49 C47 C48 110.5(3)
C45 C50 C51 111.8(3)
C45 C50 C52 112.2(3)
C51 C50 C52 110.5(3)
C65 C60 C61 111.2(2)
C62 C61 C60 111.3(3)
C63 C62 C61 111.1(3)
C62 C63 C64 112.3(3)
C65 C64 C63 111.2(2)
N6 C65 C64 109.7(2)
N6 C65 C60 112.8(2)
C64 C65 C60 109.4(2)
C67 C66 C71 111.5(3)
C66 C67 C68 111.2(3)
C69 C68 C67 110.3(3)
C68 C69 C70 111.1(3)
C71 C70 C69 112.0(2)
N7 C71 C70 110.9(2)
N7 C71 C66 111.3(2)
C70 C71 C66 108.6(2)
N6 C72 C73 120.9(2)
N6 C72 C74 149.8(2)
C73 C72 C74 89.3(2)
N7 C73 C72 122.3(2)
N7 C73 C75 146.8(2)
C72 C73 C75 90.8(2)
N9 C74 C75 122.0(2)
N9 C74 C72 148.2(3)
C75 C74 C72 89.8(2)
N10 C75 C74 122.0(2)
N10 C75 C73 148.1(3)
C74 C75 C73 89.8(2)
C81 C76 C77 111.9(3)
C78 C77 C76 111.4(3)
C77 C78 C79 111.8(3)
C78 C79 C80 112.0(3)
C79 C80 C81 110.5(3)
N9 C81 C76 112.0(3)
N9 C81 C80 112.3(3)
C76 C81 C80 109.9(3)
C87 C82 C83 111.4(3)
C84 C83 C82 110.6(3)
C85 C84 C83 110.1(3)
C84 C85 C86 110.8(4)
C87 C86 C85 111.6(3)
N10 C87 C86 109.3(2)
N10 C87 C82 111.4(3)
C86 C87 C82 110.9(3)
C96 O1 C97 113.5
O1 C96 C95 108.8
O1 C97 C98 108.8

loop_
_geom_bond_atom_site_label_1
_geom_bond_atom_site_label_2
_geom_bond_distance
Cr1 N2 2.006(2)
Cr1 N1 2.010(2)
Cr1 C53 2.123(3)
Cr1 N7 2.139(2)
Cr1 N6 2.155(2)
Cr2 N4 1.994(2)
Cr2 N3 2.015(2)
Cr2 C88 2.083(8)
Cr2 N10 2.112(2)
Cr2 C88' 2.152(6)
Cr2 N9 2.202(2)
C53 N5 1.147(4)
N5 C59 1.468(4)
C54 C55 1.500(8)
C54 C59 1.535(7)
C55 C56 1.490(6)
C56 C57 1.497(6)
C57 C58 1.483(7)
C58 C59 1.516(6)
C88 N8 1.156(9)
N8 C93 1.498(9)
C89 C94 1.5237
C89 C90 1.5238
C90 C91 1.5238
C91 C92 1.5240
C92 C93 1.5237
C93 C94 1.5238
C88' N8' 1.137(7)
N8' C92' 1.463(8)
C89' C90' 1.5238
C89' C94' 1.5238
C90' C91' 1.5240
C91' C92' 1.5238
C92' C93' 1.5238
C93' C94' 1.5238
N1 C1 1.359(3)
N1 C8 1.441(3)
N2 C2 1.365(3)
N2 C20 1.449(3)
N3 C27 1.366(3)
N3 C34 1.441(3)
N4 C28 1.371(4)
N4 C46 1.442(3)
N6 C72 1.311(3)
N6 C65 1.466(3)
N7 C73 1.320(3)
N7 C71 1.469(3)
N9 C74 1.315(3)
N9 C81 1.458(4)
N10 C75 1.314(3)
N10 C87 1.471(4)
C1 C2 1.360(4)
C3 C4 1.396(4)
C3 C8 1.402(4)
C3 C9 1.506(5)
C4 C5 1.371(5)
C5 C6 1.379(5)
C6 C7 1.396(4)
C7 C8 1.400(4)
C7 C12 1.523(4)
C9 C10 1.518(5)
C9 C11 1.532(5)
C12 C13 1.521(5)
C12 C14 1.536(4)
C15 C16 1.391(4)
C15 C20 1.411(4)
C15 C21 1.513(5)
C16 C17 1.378(5)
C17 C18 1.371(5)
C18 C19 1.404(4)
C19 C20 1.404(4)
C19 C24 1.520(5)
C21 C23 1.513(5)
C21 C22 1.520(5)
C24 C25 1.529(5)
C24 C26 1.536(6)
C27 C28 1.361(4)
C29 C30 1.400(4)
C29 C34 1.412(4)
C29 C35 1.525(4)
C30 C31 1.376(4)
C31 C32 1.374(5)
C32 C33 1.399(4)
C33 C34 1.408(4)
C33 C38 1.510(4)
C35 C37 1.530(5)
C35 C36 1.534(5)
C38 C40 1.529(4)
C38 C39 1.534(4)
C41 C42 1.392(4)
C41 C46 1.408(4)
C41 C47 1.510(4)
C42 C43 1.382(5)
C43 C44 1.368(5)
C44 C45 1.398(4)
C45 C46 1.404(4)
C45 C50 1.507(5)
C47 C49 1.524(5)
C47 C48 1.531(5)
C50 C51 1.527(5)
C50 C52 1.535(5)
C60 C65 1.524(4)
C60 C61 1.524(4)
C61 C62 1.516(5)
C62 C63 1.515(5)
C63 C64 1.521(4)
C64 C65 1.520(4)
C66 C67 1.528(4)
C66 C71 1.534(4)
C67 C68 1.530(5)
C68 C69 1.514(5)
C69 C70 1.522(4)
C70 C71 1.514(4)
C72 C73 1.435(4)
C72 C74 1.489(4)
C73 C75 1.470(4)
C74 C75 1.441(4)
C76 C81 1.506(5)
C76 C77 1.531(5)
C77 C78 1.511(6)
C78 C79 1.513(6)
C79 C80 1.520(5)
C80 C81 1.522(5)
C82 C87 1.509(4)
C82 C83 1.533(5)
C83 C84 1.532(6)
C84 C85 1.500(7)
C85 C86 1.531(5)
C86 C87 1.506(4)
O1 C96 1.4195
O1 C97 1.4195
C95 C96 1.5179
C97 C98 1.5179
